data_4303531
loop_
_publ_author_name
'Stephen J. Geier'
'Austin L. Gille'
'Thomas M. Gilbert'
'Douglas W. Stephan'

_publ_section_title
;
From Classical Adducts to Frustrated Lewis Pairs: Steric Effects in the
Interactions of Pyridines and B(C6F5)3
;
_journal_name_full 'Inorganic Chemistry'
_journal_page_first 10466
_journal_page_last 10474
_journal_paper_doi 10.1021/ic901726b
_journal_volume 48
_journal_year 2009
_chemical_formula_sum 'C27 H13 B F15 N'
_chemical_formula_weight 647.19
_chemical_name_systematic
; 
 ? 
;
_space_group_IT_number 14
_symmetry_cell_setting monoclinic
_symmetry_space_group_name_Hall '-P 2yn'
_symmetry_space_group_name_H-M 'P 1 21/n 1'
_atom_sites_solution_hydrogens geom
_atom_sites_solution_primary direct
_atom_sites_solution_secondary difmap
_audit_creation_method SHELXL-97
_cell_angle_alpha 90.00
_cell_angle_beta 92.0820(10)
_cell_angle_gamma 90.00
_cell_formula_units_Z 4
_cell_length_a 11.5466(4)
_cell_length_b 13.3174(5)
_cell_length_c 16.5172(6)
_cell_measurement_reflns_used 8665
_cell_measurement_temperature 150(2)
_cell_measurement_theta_max 29.16
_cell_measurement_theta_min 2.34
_cell_volume 2538.18(16)
_computing_cell_refinement 'Bruker SAINT'
_computing_data_collection 'Bruker APEX2'
_computing_data_reduction 'Bruker SAINT'
_computing_molecular_graphics 'Bruker SHELXTL'
_computing_publication_material 'Bruker SHELXTL'
_computing_structure_refinement 'SHELXL-97 (Sheldrick, 1997)'
_computing_structure_solution 'SHELXS-97 (Sheldrick, 1990)'
_diffrn_ambient_temperature 150(2)
_diffrn_measured_fraction_theta_full 1.000
_diffrn_measured_fraction_theta_max 0.915
_diffrn_measurement_device_type 'Bruker APEX-II CCD'
_diffrn_measurement_method '\f and \w scans'
_diffrn_radiation_monochromator graphite
_diffrn_radiation_source 'fine-focus sealed tube'
_diffrn_radiation_type MoK\a
_diffrn_radiation_wavelength 0.71073
_diffrn_reflns_av_R_equivalents 0.0317
_diffrn_reflns_av_sigmaI/netI 0.0363
_diffrn_reflns_limit_h_max 12
_diffrn_reflns_limit_h_min -15
_diffrn_reflns_limit_k_max 18
_diffrn_reflns_limit_k_min -13
_diffrn_reflns_limit_l_max 22
_diffrn_reflns_limit_l_min -22
_diffrn_reflns_number 22819
_diffrn_reflns_theta_full 25.00
_diffrn_reflns_theta_max 29.83
_diffrn_reflns_theta_min 1.96
_diffrn_standards_number 0
_exptl_absorpt_coefficient_mu 0.176
_exptl_absorpt_correction_T_max 0.7460
_exptl_absorpt_correction_T_min 0.6306
_exptl_absorpt_correction_type multi-scan
_exptl_crystal_colour colourless
_exptl_crystal_density_diffrn 1.694
_exptl_crystal_density_method 'not measured'
_exptl_crystal_description prism
_exptl_crystal_F_000 1288
_exptl_crystal_size_max 0.30
_exptl_crystal_size_mid 0.30
_exptl_crystal_size_min 0.20
_refine_diff_density_max 0.356
_refine_diff_density_min -0.263
_refine_diff_density_rms 0.050
_refine_ls_extinction_method none
_refine_ls_goodness_of_fit_ref 1.020
_refine_ls_hydrogen_treatment constr
_refine_ls_matrix_type full
_refine_ls_number_parameters 397
_refine_ls_number_reflns 6669
_refine_ls_number_restraints 0
_refine_ls_restrained_S_all 1.020
_refine_ls_R_factor_all 0.0601
_refine_ls_R_factor_gt 0.0392
_refine_ls_shift/su_max 0.000
_refine_ls_shift/su_mean 0.000
_refine_ls_structure_factor_coef Fsqd
_refine_ls_weighting_details 'calc w=1/[\s^2^(Fo^2^)+(0.0370P)^2^+0.9377P] where P=(Fo^2^+2Fc^2^)/3'
_refine_ls_weighting_scheme calc
_refine_ls_wR_factor_gt 0.0854
_refine_ls_wR_factor_ref 0.0938
_reflns_number_gt 4924
_reflns_number_total 6669
_reflns_threshold_expression >2sigma(I)
_cod_data_source_file ic901726b_si_002_01.cif
_cod_data_source_block ((4-tBu)C5H4NB(C6F5)3)
_cod_depositor_comments
;
The following automatic conversions were performed:
'_symmetry_cell_setting' value 'Monoclinic' changed to 'monoclinic'
according to '/home/saulius/struct/CIF-dictionaries/cif_core.dic'
dictionary named 'cif_core.dic' version 2.4.1 from 2010-06-29.

Automatic conversion script
Id: cif_fix_enum 1527 2010-12-29 10:47:43Z saulius 
;
_cod_database_code 4303531

loop_
_symmetry_equiv_pos_as_xyz
'x, y, z'
'-x+1/2, y+1/2, -z+1/2'
'-x, -y, -z'
'x-1/2, -y-1/2, z-1/2'

loop_
_atom_site_label
_atom_site_type_symbol
_atom_site_fract_x
_atom_site_fract_y
_atom_site_fract_z
_atom_site_U_iso_or_equiv
_atom_site_adp_type
_atom_site_occupancy
_atom_site_symmetry_multiplicity
_atom_site_calc_flag
_atom_site_refinement_flags
_atom_site_disorder_assembly
_atom_site_disorder_group
B1 B 0.24515(14) 0.28587(12) 0.15390(10) 0.0192(3) Uani 1 1 d . . .
N1 N 0.38069(10) 0.27171(8) 0.17957(7) 0.0186(2) Uani 1 1 d . . .
F2 F 0.01079(7) 0.25130(7) 0.10924(6) 0.0306(2) Uani 1 1 d . . .
F3 F -0.07776(8) 0.14070(8) -0.01376(6) 0.0398(3) Uani 1 1 d . . .
F4 F 0.06512(10) 0.03255(7) -0.10841(6) 0.0410(3) Uani 1 1 d . . .
F5 F 0.29891(9) 0.03681(7) -0.07572(5) 0.0351(2) Uani 1 1 d . . .
F6 F 0.38818(8) 0.14796(7) 0.04223(6) 0.0288(2) Uani 1 1 d . . .
F8 F 0.05800(8) 0.44561(7) 0.18080(6) 0.0333(2) Uani 1 1 d . . .
F9 F 0.02486(9) 0.60915(8) 0.09144(7) 0.0441(3) Uani 1 1 d . . .
F10 F 0.17059(10) 0.65554(7) -0.02918(6) 0.0441(3) Uani 1 1 d . . .
F11 F 0.34703(9) 0.52880(7) -0.06261(5) 0.0341(2) Uani 1 1 d . . .
F12 F 0.37881(7) 0.36059(6) 0.02249(5) 0.0258(2) Uani 1 1 d . . .
F14 F 0.25540(9) 0.43330(7) 0.28304(6) 0.0336(2) Uani 1 1 d . . .
F15 F 0.18236(9) 0.41380(7) 0.43302(6) 0.0395(3) Uani 1 1 d . . .
F16 F 0.08017(9) 0.23995(7) 0.48062(6) 0.0366(2) Uani 1 1 d . . .
F17 F 0.04280(8) 0.08959(7) 0.37070(6) 0.0307(2) Uani 1 1 d . . .
F18 F 0.11278(8) 0.10719(6) 0.22083(5) 0.0267(2) Uani 1 1 d . . .
C1 C 0.20322(13) 0.20432(10) 0.08419(9) 0.0203(3) Uani 1 1 d . . .
C2 C 0.08519(13) 0.19822(11) 0.06458(9) 0.0237(3) Uani 1 1 d . . .
C3 C 0.03727(14) 0.14236(12) 0.00152(10) 0.0279(3) Uani 1 1 d . . .
C4 C 0.10931(16) 0.08707(11) -0.04609(9) 0.0290(4) Uani 1 1 d . . .
C5 C 0.22683(15) 0.08951(11) -0.02962(9) 0.0259(3) Uani 1 1 d . . .
C6 C 0.27133(13) 0.14789(10) 0.03332(9) 0.0220(3) Uani 1 1 d . . .
C7 C 0.22393(12) 0.39504(10) 0.10849(9) 0.0197(3) Uani 1 1 d . . .
C8 C 0.13391(13) 0.46214(11) 0.12165(9) 0.0238(3) Uani 1 1 d . . .
C9 C 0.11453(14) 0.54805(12) 0.07599(10) 0.0290(4) Uani 1 1 d . . .
C10 C 0.18659(15) 0.57135(11) 0.01429(10) 0.0286(3) Uani 1 1 d . . .
C11 C 0.27601(14) 0.50734(11) -0.00254(9) 0.0243(3) Uani 1 1 d . . .
C12 C 0.29101(13) 0.42129(10) 0.04343(9) 0.0206(3) Uani 1 1 d . . .
C13 C 0.18536(12) 0.27326(10) 0.24222(9) 0.0198(3) Uani 1 1 d . . .
C14 C 0.20076(13) 0.34655(11) 0.30155(9) 0.0243(3) Uani 1 1 d . . .
C15 C 0.16516(14) 0.33843(11) 0.38007(9) 0.0263(3) Uani 1 1 d . . .
C16 C 0.11240(13) 0.25112(12) 0.40422(9) 0.0254(3) Uani 1 1 d . . .
C17 C 0.09494(12) 0.17551(11) 0.34848(10) 0.0228(3) Uani 1 1 d . . .
C18 C 0.13150(12) 0.18713(10) 0.27004(9) 0.0203(3) Uani 1 1 d . . .
C19 C 0.45618(13) 0.34839(11) 0.18655(9) 0.0216(3) Uani 1 1 d . . .
H19A H 0.4299 0.4143 0.1738 0.026 Uiso 1 1 calc R . .
C20 C 0.57047(13) 0.33490(11) 0.21153(9) 0.0221(3) Uani 1 1 d . . .
H20A H 0.6208 0.3912 0.2156 0.027 Uiso 1 1 calc R . .
C21 C 0.61261(12) 0.23991(11) 0.23081(8) 0.0197(3) Uani 1 1 d . . .
C22 C 0.53167(13) 0.16146(11) 0.22626(9) 0.0220(3) Uani 1 1 d . . .
H22A H 0.5553 0.0953 0.2405 0.026 Uiso 1 1 calc R . .
C23 C 0.41900(13) 0.17900(11) 0.20155(9) 0.0215(3) Uani 1 1 d . . .
H23A H 0.3659 0.1245 0.1997 0.026 Uiso 1 1 calc R . .
C24 C 0.73880(12) 0.21951(11) 0.25650(9) 0.0222(3) Uani 1 1 d . . .
C25 C 0.81354(14) 0.31439(13) 0.25319(10) 0.0302(4) Uani 1 1 d . . .
H25A H 0.8114 0.3407 0.1977 0.045 Uiso 1 1 calc R . .
H25B H 0.8936 0.2980 0.2699 0.045 Uiso 1 1 calc R . .
H25C H 0.7833 0.3652 0.2898 0.045 Uiso 1 1 calc R . .
C26 C 0.74215(15) 0.17828(14) 0.34354(10) 0.0321(4) Uani 1 1 d . . .
H26A H 0.7109 0.2287 0.3801 0.048 Uiso 1 1 calc R . .
H26B H 0.8224 0.1629 0.3605 0.048 Uiso 1 1 calc R . .
H26C H 0.6953 0.1170 0.3455 0.048 Uiso 1 1 calc R . .
C27 C 0.78784(15) 0.14029(13) 0.19970(11) 0.0337(4) Uani 1 1 d . . .
H27A H 0.7859 0.1663 0.1442 0.051 Uiso 1 1 calc R . .
H27B H 0.7409 0.0791 0.2018 0.051 Uiso 1 1 calc R . .
H27C H 0.8680 0.1249 0.2168 0.051 Uiso 1 1 calc R . .

loop_
_atom_site_aniso_label
_atom_site_aniso_U_11
_atom_site_aniso_U_22
_atom_site_aniso_U_33
_atom_site_aniso_U_23
_atom_site_aniso_U_13
_atom_site_aniso_U_12
B1 0.0168(7) 0.0163(7) 0.0245(8) -0.0010(6) 0.0006(6) -0.0001(6)
N1 0.0183(6) 0.0168(6) 0.0207(6) 0.0002(5) 0.0010(5) -0.0002(5)
F2 0.0204(4) 0.0337(5) 0.0375(5) -0.0078(4) -0.0016(4) 0.0053(4)
F3 0.0294(5) 0.0400(6) 0.0488(6) -0.0057(5) -0.0155(5) -0.0038(4)
F4 0.0579(7) 0.0339(5) 0.0304(5) -0.0098(4) -0.0125(5) -0.0065(5)
F5 0.0518(6) 0.0284(5) 0.0256(5) -0.0062(4) 0.0075(4) 0.0061(4)
F6 0.0243(5) 0.0290(5) 0.0335(5) -0.0052(4) 0.0060(4) 0.0025(4)
F8 0.0294(5) 0.0301(5) 0.0413(6) 0.0016(4) 0.0131(4) 0.0081(4)
F9 0.0444(6) 0.0372(6) 0.0512(7) 0.0046(5) 0.0074(5) 0.0264(5)
F10 0.0614(7) 0.0308(5) 0.0400(6) 0.0140(4) 0.0006(5) 0.0195(5)
F11 0.0453(6) 0.0310(5) 0.0267(5) 0.0079(4) 0.0093(4) 0.0037(4)
F12 0.0248(5) 0.0257(4) 0.0271(5) 0.0019(4) 0.0054(4) 0.0077(4)
F14 0.0444(6) 0.0239(5) 0.0328(5) -0.0049(4) 0.0073(4) -0.0161(4)
F15 0.0518(6) 0.0357(5) 0.0313(5) -0.0159(4) 0.0081(5) -0.0118(5)
F16 0.0407(6) 0.0425(6) 0.0274(5) 0.0001(4) 0.0133(4) -0.0036(5)
F17 0.0326(5) 0.0221(4) 0.0379(5) 0.0055(4) 0.0090(4) -0.0040(4)
F18 0.0323(5) 0.0161(4) 0.0320(5) -0.0039(4) 0.0040(4) -0.0028(4)
C1 0.0222(7) 0.0165(6) 0.0223(7) 0.0020(5) 0.0004(6) -0.0003(6)
C2 0.0248(8) 0.0188(7) 0.0273(8) -0.0001(6) -0.0008(6) 0.0027(6)
C3 0.0266(8) 0.0246(8) 0.0317(8) 0.0025(6) -0.0089(7) -0.0033(7)
C4 0.0449(10) 0.0192(7) 0.0224(7) -0.0010(6) -0.0056(7) -0.0039(7)
C5 0.0397(9) 0.0175(7) 0.0204(7) 0.0007(6) 0.0034(7) 0.0025(7)
C6 0.0252(8) 0.0173(7) 0.0234(7) 0.0035(6) 0.0015(6) 0.0007(6)
C7 0.0191(7) 0.0177(7) 0.0223(7) -0.0026(5) -0.0014(6) -0.0001(6)
C8 0.0227(8) 0.0230(7) 0.0258(7) -0.0019(6) 0.0024(6) 0.0017(6)
C9 0.0287(8) 0.0236(7) 0.0344(9) -0.0029(7) -0.0025(7) 0.0115(7)
C10 0.0371(9) 0.0209(7) 0.0272(8) 0.0037(6) -0.0066(7) 0.0066(7)
C11 0.0303(8) 0.0232(7) 0.0192(7) 0.0014(6) -0.0012(6) 0.0014(6)
C12 0.0215(7) 0.0181(7) 0.0221(7) -0.0029(6) -0.0022(6) 0.0040(6)
C13 0.0167(7) 0.0182(7) 0.0245(7) -0.0007(6) -0.0003(5) 0.0007(6)
C14 0.0246(8) 0.0198(7) 0.0287(8) -0.0008(6) 0.0026(6) -0.0057(6)
C15 0.0271(8) 0.0256(8) 0.0264(8) -0.0077(6) 0.0031(6) -0.0011(7)
C16 0.0231(7) 0.0299(8) 0.0236(8) 0.0009(6) 0.0066(6) 0.0024(6)
C17 0.0178(7) 0.0183(7) 0.0325(8) 0.0047(6) 0.0041(6) 0.0012(6)
C18 0.0173(7) 0.0163(6) 0.0271(8) -0.0021(6) -0.0003(6) 0.0024(6)
C19 0.0240(8) 0.0170(7) 0.0236(7) 0.0018(6) -0.0010(6) -0.0009(6)
C20 0.0221(7) 0.0209(7) 0.0231(7) 0.0013(6) -0.0014(6) -0.0044(6)
C21 0.0199(7) 0.0242(7) 0.0151(6) -0.0010(5) 0.0013(5) 0.0012(6)
C22 0.0239(7) 0.0179(7) 0.0243(7) 0.0029(6) 0.0008(6) 0.0019(6)
C23 0.0218(7) 0.0171(7) 0.0256(7) 0.0023(6) 0.0015(6) -0.0017(6)
C24 0.0183(7) 0.0264(7) 0.0218(7) -0.0026(6) -0.0014(6) 0.0018(6)
C25 0.0211(8) 0.0335(9) 0.0357(9) -0.0045(7) -0.0035(7) -0.0014(7)
C26 0.0293(9) 0.0390(9) 0.0276(8) 0.0025(7) -0.0053(7) 0.0062(7)
C27 0.0245(8) 0.0364(9) 0.0405(10) -0.0120(8) 0.0041(7) 0.0027(7)

loop_
_atom_type_symbol
_atom_type_description
_atom_type_scat_dispersion_real
_atom_type_scat_dispersion_imag
_atom_type_scat_source
C C 0.0033 0.0016 'International Tables Vol C Tables 4.2.6.8 and 6.1.1.4'
H H 0.0000 0.0000 'International Tables Vol C Tables 4.2.6.8 and 6.1.1.4'
B B 0.0013 0.0007 'International Tables Vol C Tables 4.2.6.8 and 6.1.1.4'
N N 0.0061 0.0033 'International Tables Vol C Tables 4.2.6.8 and 6.1.1.4'
F F 0.0171 0.0103 'International Tables Vol C Tables 4.2.6.8 and 6.1.1.4'

loop_
_geom_angle_atom_site_label_1
_geom_angle_atom_site_label_2
_geom_angle_atom_site_label_3
_geom_angle
_geom_angle_site_symmetry_1
_geom_angle_site_symmetry_3
_geom_angle_publ_flag
N1 B1 C1 111.36(11) . . ?
N1 B1 C13 100.89(11) . . ?
C1 B1 C13 115.57(12) . . ?
N1 B1 C7 110.37(11) . . ?
C1 B1 C7 103.22(11) . . ?
C13 B1 C7 115.65(12) . . ?
C19 N1 C23 117.65(12) . . ?
C19 N1 B1 123.49(11) . . ?
C23 N1 B1 118.64(11) . . ?
C2 C1 C6 113.45(13) . . ?
C2 C1 B1 117.57(12) . . ?
C6 C1 B1 128.42(13) . . ?
F2 C2 C3 116.65(13) . . ?
F2 C2 C1 118.60(13) . . ?
C3 C2 C1 124.74(14) . . ?
F3 C3 C4 119.81(14) . . ?
F3 C3 C2 121.17(14) . . ?
C4 C3 C2 119.02(15) . . ?
F4 C4 C5 120.57(15) . . ?
F4 C4 C3 120.33(15) . . ?
C5 C4 C3 119.10(14) . . ?
F5 C5 C4 120.14(14) . . ?
F5 C5 C6 119.88(15) . . ?
C4 C5 C6 119.97(14) . . ?
F6 C6 C5 115.12(13) . . ?
F6 C6 C1 121.17(13) . . ?
C5 C6 C1 123.71(14) . . ?
C12 C7 C8 113.48(13) . . ?
C12 C7 B1 119.65(12) . . ?
C8 C7 B1 126.38(13) . . ?
F8 C8 C9 115.56(13) . . ?
F8 C8 C7 120.96(13) . . ?
C9 C8 C7 123.48(14) . . ?
F9 C9 C10 119.59(14) . . ?
F9 C9 C8 120.38(14) . . ?
C10 C9 C8 120.03(14) . . ?
F10 C10 C9 120.70(14) . . ?
F10 C10 C11 120.01(15) . . ?
C9 C10 C11 119.29(14) . . ?
F11 C11 C10 120.08(13) . . ?
F11 C11 C12 121.03(13) . . ?
C10 C11 C12 118.88(14) . . ?
F12 C12 C11 115.82(13) . . ?
F12 C12 C7 119.40(12) . . ?
C11 C12 C7 124.77(13) . . ?
C14 C13 C18 113.18(13) . . ?
C14 C13 B1 120.43(12) . . ?
C18 C13 B1 125.74(12) . . ?
F14 C14 C15 115.84(13) . . ?
F14 C14 C13 119.19(13) . . ?
C15 C14 C13 124.97(14) . . ?
F15 C15 C16 119.94(14) . . ?
F15 C15 C14 120.83(14) . . ?
C16 C15 C14 119.24(14) . . ?
F16 C16 C17 120.78(14) . . ?
F16 C16 C15 120.54(14) . . ?
C17 C16 C15 118.67(14) . . ?
F17 C17 C16 119.66(13) . . ?
F17 C17 C18 120.19(13) . . ?
C16 C17 C18 120.15(13) . . ?
F18 C18 C17 115.26(12) . . ?
F18 C18 C13 120.96(13) . . ?
C17 C18 C13 123.77(13) . . ?
N1 C19 C20 122.45(13) . . ?
C19 C20 C21 120.70(13) . . ?
C20 C21 C22 116.07(13) . . ?
C20 C21 C24 123.28(13) . . ?
C22 C21 C24 120.65(13) . . ?
C23 C22 C21 120.87(13) . . ?
N1 C23 C22 122.15(13) . . ?
C21 C24 C25 112.11(12) . . ?
C21 C24 C27 108.79(12) . . ?
C25 C24 C27 108.94(13) . . ?
C21 C24 C26 108.34(12) . . ?
C25 C24 C26 109.43(13) . . ?
C27 C24 C26 109.20(13) . . ?

loop_
_geom_bond_atom_site_label_1
_geom_bond_atom_site_label_2
_geom_bond_distance
_geom_bond_site_symmetry_2
_geom_bond_publ_flag
B1 N1 1.618(2) . ?
B1 C1 1.643(2) . ?
B1 C13 1.645(2) . ?
B1 C7 1.650(2) . ?
N1 C19 1.3449(18) . ?
N1 C23 1.3565(18) . ?
F2 C2 1.3520(17) . ?
F3 C3 1.3431(18) . ?
F4 C4 1.3450(18) . ?
F5 C5 1.3458(17) . ?
F6 C6 1.3519(17) . ?
F8 C8 1.3540(17) . ?
F9 C9 1.3485(17) . ?
F10 C10 1.3405(17) . ?
F11 C11 1.3408(17) . ?
F12 C12 1.3514(16) . ?
F14 C14 1.3566(16) . ?
F15 C15 1.3414(17) . ?
F16 C16 1.3368(17) . ?
F17 C17 1.3499(16) . ?
F18 C18 1.3520(16) . ?
C1 C2 1.392(2) . ?
C1 C6 1.392(2) . ?
C2 C3 1.379(2) . ?
C3 C4 1.378(2) . ?
C4 C5 1.375(2) . ?
C5 C6 1.382(2) . ?
C7 C12 1.392(2) . ?
C7 C8 1.394(2) . ?
C8 C9 1.384(2) . ?
C9 C10 1.374(2) . ?
C10 C11 1.375(2) . ?
C11 C12 1.382(2) . ?
C13 C14 1.390(2) . ?
C13 C18 1.391(2) . ?
C14 C15 1.379(2) . ?
C15 C16 1.378(2) . ?
C16 C17 1.374(2) . ?
C17 C18 1.386(2) . ?
C19 C20 1.380(2) . ?
C20 C21 1.388(2) . ?
C21 C22 1.402(2) . ?
C21 C24 1.527(2) . ?
C22 C23 1.369(2) . ?
C24 C25 1.532(2) . ?
C24 C27 1.534(2) . ?
C24 C26 1.538(2) . ?
